data_2012006
loop_
_publ_author_name
'Parkins, Adrian W.'
'Prince, Paul D.'
'Smith, Robert A. L.'
'Steed, Jonathan W.'

_publ_section_title
;
 Chromous hydrazine sulfate
;
_journal_issue 6
_journal_name_full 'Acta Crystallographica Section C'
_journal_page_first 670
_journal_page_last 671
_journal_paper_doi 10.1107/S0108270101000919
_journal_volume 57
_journal_year 2001
_chemical_formula_iupac '[Cr (N2 H5)2 (S O4)2]'
_chemical_formula_moiety 'Cr1 H10 N4 O8 S2'
_chemical_formula_structural 'Cr (N2H5)2 (SO4)2'
_chemical_formula_sum 'Cr H10 N4 O8 S2'
_chemical_formula_weight 310.24
_chemical_name_common 'chromous hydrazine sulfate'
_chemical_name_systematic
;
Dihydraziniumchromium(II) sulfate
;
_space_group_IT_number 2
_symmetry_cell_setting triclinic
_symmetry_space_group_name_Hall '-P 1'
_symmetry_space_group_name_H-M 'P -1'
_audit_creation_method SHELXL-97
_cell_angle_alpha 97.596(2)
_cell_angle_beta 91.830(2)
_cell_angle_gamma 103.493(2)
_cell_formula_units_Z 1
_cell_length_a 7.2662(3)
_cell_length_b 5.4568(5)
_cell_length_c 5.7092(6)
_cell_measurement_reflns_used 1336
_cell_measurement_temperature 100(2)
_cell_measurement_theta_max 25.98
_cell_measurement_theta_min 3.61
_cell_volume 217.73(3)
_computing_cell_refinement 'DENZO-SMN (Otwinowski & Minor, 1997)'
_computing_data_collection 'COLLECT (Hooft, 1998)'
_computing_data_reduction DENZO-SMN
_computing_molecular_graphics 'XSeed (Barbour, 1999) and  ORTEP-3 (Farrugia, 1997)'
_computing_publication_material SHELXL97
_computing_structure_refinement 'SHELXL97 (Sheldrick, 1997)'
_computing_structure_solution 'SHELXS97 (Sheldrick, 1997)'
_diffrn_ambient_temperature 100(2)
_diffrn_detector_area_resol_mean 9.09
_diffrn_measured_fraction_theta_full .924
_diffrn_measured_fraction_theta_max .924
_diffrn_measurement_device_type 'Nonius KappaCCD area-detector'
_diffrn_measurement_method '2\% \f frames'
_diffrn_radiation_monochromator graphite
_diffrn_radiation_source 'fine-focus sealed tube'
_diffrn_radiation_type MoK\a
_diffrn_radiation_wavelength .71073
_diffrn_reflns_av_R_equivalents .021
_diffrn_reflns_av_sigmaI/netI .040
_diffrn_reflns_limit_h_max 8
_diffrn_reflns_limit_h_min -8
_diffrn_reflns_limit_k_max 6
_diffrn_reflns_limit_k_min -6
_diffrn_reflns_limit_l_max 7
_diffrn_reflns_limit_l_min -6
_diffrn_reflns_number 1336
_diffrn_reflns_theta_full 25.98
_diffrn_reflns_theta_max 25.98
_diffrn_reflns_theta_min 3.61
_diffrn_standards_decay_% none
_exptl_absorpt_coefficient_mu 1.832
_exptl_absorpt_correction_T_max .838
_exptl_absorpt_correction_T_min .567
_exptl_absorpt_correction_type multi-scan
_exptl_absorpt_process_details '(SCALEPACK; Otwinowski & Minor, 1997)'
_exptl_crystal_colour blue
_exptl_crystal_density_diffrn 2.366
_exptl_crystal_density_method 'not measured'
_exptl_crystal_description 'rectangular prism'
_exptl_crystal_F_000 158
_exptl_crystal_size_max .35
_exptl_crystal_size_mid .10
_exptl_crystal_size_min .10
_refine_diff_density_max .32
_refine_diff_density_min -.58
_refine_ls_goodness_of_fit_ref 1.178
_refine_ls_hydrogen_treatment refall
_refine_ls_matrix_type full
_refine_ls_number_parameters 91
_refine_ls_number_reflns 786
_refine_ls_number_restraints 5
_refine_ls_restrained_S_all 1.174
_refine_ls_R_factor_all .027
_refine_ls_R_factor_gt .025
_refine_ls_shift/su_max <0.001
_refine_ls_shift/su_mean <0.001
_refine_ls_structure_factor_coef Fsqd
_refine_ls_weighting_details 'calc w = 1/[\s^2^(Fo^2^)+0.4661P] where P = (Fo^2^+2Fc^2^)/3'
_refine_ls_weighting_scheme calc
_refine_ls_wR_factor_ref .074
_reflns_number_gt 751
_reflns_number_total 786
_reflns_threshold_expression I>2\s(I)
_cod_data_source_file bm1427.cif
_cod_data_source_block I
_cod_database_code 2012006

loop_
_symmetry_equiv_pos_as_xyz
'x, y, z'
'-x, -y, -z'

loop_
_atom_site_label
_atom_site_fract_x
_atom_site_fract_y
_atom_site_fract_z
_atom_site_U_iso_or_equiv
_atom_site_adp_type
_atom_site_calc_flag
_atom_site_refinement_flags
_atom_site_occupancy
_atom_site_disorder_assembly
_atom_site_disorder_group
_atom_site_type_symbol
Cr .0000 .0000 .0000 .0069(2) Uani d S 1 . . Cr
S .22578(9) .65572(12) .25201(10) .0043(2) Uani d . 1 . . S
O1 .1197(3) .8620(4) .2695(3) .0065(4) Uani d . 1 . . O
O2 .0916(3) .4063(4) .2378(3) .0096(4) Uani d . 1 . . O
O3 .3545(3) .7047(4) .4685(3) .0070(4) Uani d . 1 . . O
O4 .3390(3) .6709(4) .0417(3) .0071(4) Uani d . 1 . . O
N1 .2575(3) .0712(5) -.1781(4) .0069(5) Uani d D 1 . . N
N2 .2794(3) .2740(5) -.3238(4) .0082(5) Uani d D 1 . . N
H1 .269(5) -.062(4) -.277(5) .009(8) Uiso d D 1 . . H
H2 .365(3) .120(7) -.090(6) .025(10) Uiso d D 1 . . H
H3 .284(5) .420(3) -.234(5) .015(9) Uiso d D 1 . . H
H4 .390(2) .291(7) -.387(5) .013(8) Uiso d D 1 . . H
H5 .183(3) .253(7) -.427(4) .012(8) Uiso d D 1 . . H

loop_
_atom_site_aniso_label
_atom_site_aniso_U_11
_atom_site_aniso_U_22
_atom_site_aniso_U_33
_atom_site_aniso_U_12
_atom_site_aniso_U_13
_atom_site_aniso_U_23
Cr .0063(4) .0084(4) .0069(3) .0027(3) .0009(2) .0028(2)
S .0050(4) .0040(4) .0043(3) .0020(3) -.0002(2) .0008(2)
O1 .0081(9) .0060(11) .0071(9) .0052(8) -.0003(7) .0013(7)
O2 .0105(9) .0054(11) .0112(9) -.0015(8) -.0006(7) .0016(7)
O3 .0073(9) .0090(10) .0052(9) .0030(8) -.0018(7) .0015(7)
O4 .0078(9) .0097(11) .0047(9) .0037(8) .0021(7) .0007(7)
N1 .0086(11) .0053(13) .0071(11) .0015(10) .0011(8) .0024(8)
N2 .0088(11) .0077(14) .0082(11) .0014(10) -.0015(8) .0034(9)

loop_
_atom_type_symbol
_atom_type_description
_atom_type_scat_dispersion_real
_atom_type_scat_dispersion_imag
_atom_type_scat_source
Cr Cr .3209 .6236 'International Tables Vol C Tables 4.2.6.8 and 6.1.1.4'
H H .0000 .0000 'International Tables Vol C Tables 4.2.6.8 and 6.1.1.4'
N N .0061 .0033 'International Tables Vol C Tables 4.2.6.8 and 6.1.1.4'
O O .0106 .0060 'International Tables Vol C Tables 4.2.6.8 and 6.1.1.4'
S S .1246 .1234 'International Tables Vol C Tables 4.2.6.8 and 6.1.1.4'

loop_
_geom_angle_atom_site_label_1
_geom_angle_atom_site_label_2
_geom_angle_atom_site_label_3
_geom_angle_site_symmetry_1
_geom_angle_site_symmetry_3
_geom_angle
_geom_angle_publ_flag
O1 Cr O1 1_545 2_565 180.00(9) ?
O1 Cr N1 1_545 2 87.09(8) ?
O1 Cr N1 2_565 2 92.91(8) ?
O1 Cr N1 1_545 . 92.91(8) yes
O1 Cr N1 2_565 . 87.09(8) ?
N1 Cr N1 2 . 180.00(17) ?
O1 Cr O2 1_545 . 86.73(7) yes
O1 Cr O2 2_565 . 93.27(7) ?
N1 Cr O2 2 . 88.50(8) ?
N1 Cr O2 . . 91.50(8) yes
O1 Cr O2 1_545 2 93.27(7) ?
O1 Cr O2 2_565 2 86.73(7) ?
N1 Cr O2 2 2 91.50(8) ?
N1 Cr O2 . 2 88.50(8) ?
O2 Cr O2 . 2 180.00(11) ?
O2 S O4 . . 111.29(11) yes
O2 S O3 . . 110.22(11) yes
O4 S O3 . . 109.46(11) yes
O2 S O1 . . 109.79(11) yes
O4 S O1 . . 108.87(10) yes
O3 S O1 . . 107.10(10) yes
S O1 Cr . 1_565 128.35(11) yes
S O2 Cr . . 141.90(11) yes
N2 N1 Cr . . 115.17(16) yes

loop_
_geom_bond_atom_site_label_1
_geom_bond_atom_site_label_2
_geom_bond_site_symmetry_2
_geom_bond_distance
_geom_bond_publ_flag
Cr O1 1_545 2.0535(17) yes
Cr O1 2_565 2.0535(17) ?
Cr O2 . 2.3791(19) yes
Cr O2 2 2.3791(19) ?
Cr N1 2 2.138(2) ?
Cr N1 . 2.138(2) yes
S O1 . 1.5006(18) yes
S O2 . 1.468(2) yes
S O3 . 1.4820(18) yes
S O4 . 1.4775(18) yes
O1 Cr 1_565 2.0535(17) ?
N1 N2 . 1.453(3) yes

loop_
_geom_hbond_atom_site_label_D
_geom_hbond_atom_site_label_H
_geom_hbond_atom_site_label_A
_geom_hbond_site_symmetry_A
_geom_hbond_distance_DH
_geom_hbond_distance_HA
_geom_hbond_distance_DA
_geom_hbond_angle_DHA
N1 H1 O3 1_544 .88(3) 2.01(3) 2.872(3) 164(3)
N1 H2 O4 2_665 .88(3) 2.18(2) 2.970(3) 150(3)
N2 H3 O4 . .88(3) 1.91(2) 2.746(3) 158(3)
N2 H4 O3 2_665 .88(3) 1.92(2) 2.792(3) 168(3)
N2 H5 O2 1_554 .88(3) 2.32(2) 3.061(3) 142(3)
N2 H5 O1 2_565 .88(3) 2.38(3) 2.858(3) 114(2)
N2 H5 O1 1_544 .88(3) 2.51(3) 3.004(3) 117(3)

loop_
_geom_torsion_atom_site_label_1
_geom_torsion_atom_site_label_2
_geom_torsion_atom_site_label_3
_geom_torsion_atom_site_label_4
_geom_torsion_site_symmetry_1
_geom_torsion_site_symmetry_4
_geom_torsion
O2 S O1 Cr . 1_565 -85.92(16)
O4 S O1 Cr . 1_565 36.14(17)
O3 S O1 Cr . 1_565 154.40(13)
O4 S O2 Cr . . 4.5(2)
O3 S O2 Cr . . -117.15(17)
O1 S O2 Cr . . 125.10(17)
O1 Cr O2 S 1_545 . 109.19(19)
O1 Cr O2 S 2_565 . -70.81(19)
N1 Cr O2 S 2 . -163.64(19)
N1 Cr O2 S . . 16.36(19)
O1 Cr N1 N2 1_545 . -152.83(17)
O1 Cr N1 N2 2_565 . 27.17(17)
O2 Cr N1 N2 . . -66.04(18)
O2 Cr N1 N2 2 . 113.96(18)
